data_7016385
loop_
_publ_author_name
'Bedford, Robin B.'
'Chang, Yu-Ning'
'Haddow, Mairi F.'
'McMullin, Claire L.'

_publ_section_title
;
 Tuning ligand structure in chiral bis(phosphite) and mixed
 phosphite-phosphinite PCP-palladium pincer complexes.
;
_journal_issue 35
_journal_name_full 'Dalton transactions (Cambridge, England : 2003)'
_journal_page_first 9034
_journal_page_last 9041
_journal_paper_doi 10.1039/c1dt10356c
_journal_volume 40
_journal_year 2011
_chemical_absolute_configuration ad
_chemical_formula_moiety 'C82 H69 Cl O4 P2 Pd Si2, 2(C4 H8 O), C6 H12'
_chemical_formula_sum 'C96 H99 Cl O6 P2 Pd Si2'
_chemical_formula_weight 1608.72
_chemical_name_systematic
;
?
;
_space_group_IT_number 4
_symmetry_cell_setting monoclinic
_symmetry_space_group_name_Hall 'P 2yb'
_symmetry_space_group_name_H-M 'P 1 21 1'
_atom_sites_solution_hydrogens geom
_atom_sites_solution_primary direct
_atom_sites_solution_secondary difmap
_audit_creation_method SHELXL-97
_cell_angle_alpha 90.00
_cell_angle_beta 114.0080(10)
_cell_angle_gamma 90.00
_cell_formula_units_Z 2
_cell_length_a 13.5371(3)
_cell_length_b 23.2484(5)
_cell_length_c 14.3898(3)
_cell_measurement_reflns_used 147708
_cell_measurement_temperature 100(2)
_cell_measurement_theta_max 33.32
_cell_measurement_theta_min 2.34
_cell_volume 4136.92(16)
_computing_cell_refinement 'Bruker Apex II'
_computing_data_collection 'Bruker Apex II'
_computing_data_reduction 'Bruker SAINT'
_computing_molecular_graphics 'Bruker ShelXTL'
_computing_publication_material 'Bruker ShelXTL'
_computing_structure_refinement 'SHELXL-97 (Sheldrick, 2008)'
_computing_structure_solution 'SHELXS-97 (Sheldrick, 2008)'
_diffrn_ambient_temperature 100(2)
_diffrn_measured_fraction_theta_full 0.996
_diffrn_measured_fraction_theta_max 0.996
_diffrn_measurement_device_type 'Bruker Apex II kappa CCD area detector'
_diffrn_measurement_method 'phi and omega scans'
_diffrn_radiation_monochromator graphite
_diffrn_radiation_source 'fine-focus sealed tube'
_diffrn_radiation_type MoK\a
_diffrn_radiation_wavelength 0.71073
_diffrn_reflns_av_R_equivalents 0.0374
_diffrn_reflns_av_sigmaI/netI 0.0359
_diffrn_reflns_limit_h_max 19
_diffrn_reflns_limit_h_min -20
_diffrn_reflns_limit_k_max 35
_diffrn_reflns_limit_k_min -35
_diffrn_reflns_limit_l_max 22
_diffrn_reflns_limit_l_min -22
_diffrn_reflns_number 147604
_diffrn_reflns_theta_full 33.32
_diffrn_reflns_theta_max 33.32
_diffrn_reflns_theta_min 1.55
_exptl_absorpt_coefficient_mu 0.379
_exptl_absorpt_correction_T_max 0.9544
_exptl_absorpt_correction_T_min 0.8359
_exptl_absorpt_correction_type multi-scan
_exptl_absorpt_process_details 'SADABS 2008/2 (Sheldrick, G.M., 2008)'
_exptl_crystal_colour colourless
_exptl_crystal_density_diffrn 1.291
_exptl_crystal_density_method 'not measured'
_exptl_crystal_description block
_exptl_crystal_F_000 1688
_exptl_crystal_size_max 0.50
_exptl_crystal_size_mid 0.27
_exptl_crystal_size_min 0.13
_refine_diff_density_max 1.531
_refine_diff_density_min -0.878
_refine_diff_density_rms 0.083
_refine_ls_abs_structure_details 'Flack H D (1983), Acta Cryst. A39, 876-881'
_refine_ls_abs_structure_Flack -0.013(9)
_refine_ls_extinction_method none
_refine_ls_goodness_of_fit_ref 1.061
_refine_ls_hydrogen_treatment constr
_refine_ls_matrix_type full
_refine_ls_number_parameters 1036
_refine_ls_number_reflns 31588
_refine_ls_number_restraints 277
_refine_ls_restrained_S_all 1.068
_refine_ls_R_factor_all 0.0427
_refine_ls_R_factor_gt 0.0375
_refine_ls_shift/su_max 0.003
_refine_ls_shift/su_mean 0.000
_refine_ls_structure_factor_coef Fsqd
_refine_ls_weighting_details 'calc w=1/[\s^2^(Fo^2^)+(0.0613P)^2^+1.1792P] where P=(Fo^2^+2Fc^2^)/3'
_refine_ls_weighting_scheme calc
_refine_ls_wR_factor_gt 0.0994
_refine_ls_wR_factor_ref 0.1033
_reflns_number_gt 29279
_reflns_number_total 31588
_reflns_threshold_expression >2sigma(I)
_cod_data_source_file c1dt10356c.txt
_cod_data_source_block 10c
_cod_original_cell_volume 4136.91(15)
_cod_original_sg_symbol_H-M 'P 21'
_cod_database_code 7016385

loop_
_symmetry_equiv_pos_as_xyz
'x, y, z'
'-x, y+1/2, -z'

loop_
_atom_site_label
_atom_site_type_symbol
_atom_site_fract_x
_atom_site_fract_y
_atom_site_fract_z
_atom_site_U_iso_or_equiv
_atom_site_adp_type
_atom_site_occupancy
_atom_site_symmetry_multiplicity
_atom_site_calc_flag
_atom_site_refinement_flags
_atom_site_disorder_assembly
_atom_site_disorder_group
Pd1 Pd 0.260129(9) 0.676734(5) 0.770696(9) 0.01303(3) Uani 1 1 d . . .
P1 P 0.28719(4) 0.771353(18) 0.76073(3) 0.01300(7) Uani 1 1 d . . .
P2 P 0.18544(4) 0.58830(2) 0.72789(4) 0.01721(9) Uani 1 1 d . . .
Si1 Si 0.10411(4) 0.87070(2) 0.88222(4) 0.01534(9) Uani 1 1 d . . .
Si2 Si 0.54941(4) 0.71907(2) 0.69522(4) 0.01699(9) Uani 1 1 d . . .
Cl1 Cl 0.40418(4) 0.65498(2) 0.92741(4) 0.02515(9) Uani 1 1 d . . .
O1 O 0.18424(11) 0.79513(6) 0.66555(11) 0.0171(2) Uani 1 1 d . . .
O2 O 0.08081(12) 0.59646(6) 0.62035(12) 0.0220(3) Uani 1 1 d . . .
O3 O 0.29682(11) 0.80818(5) 0.85758(10) 0.0145(2) Uani 1 1 d . . .
O4 O 0.37674(11) 0.80059(6) 0.72897(10) 0.0153(2) Uani 1 1 d . . .
C1 C 0.13352(14) 0.69560(8) 0.64076(13) 0.0146(3) Uani 1 1 d . . .
C2 C 0.11366(15) 0.75217(8) 0.60562(13) 0.0155(3) Uani 1 1 d . . .
C3 C 0.02980(16) 0.76798(9) 0.51467(14) 0.0196(3) Uani 1 1 d . . .
C4 C -0.04083(17) 0.72295(10) 0.46345(15) 0.0239(4) Uani 1 1 d . . .
H4 H -0.1005 0.7322 0.4018 0.029 Uiso 1 1 calc R . .
C5 C -0.03066(16) 0.66580(9) 0.49555(15) 0.0229(4) Uani 1 1 d . . .
C6 C 0.06074(16) 0.65336(9) 0.58464(15) 0.0189(3) Uani 1 1 d . . .
C7 C 0.01488(18) 0.83005(10) 0.47389(16) 0.0248(4) Uani 1 1 d . . .
C8 C -0.00727(18) 0.87095(9) 0.54679(16) 0.0252(4) Uani 1 1 d . . .
H8A H -0.0769 0.8612 0.5486 0.038 Uiso 1 1 calc R . .
H8B H -0.0095 0.9107 0.5231 0.038 Uiso 1 1 calc R . .
H8C H 0.0504 0.8671 0.6152 0.038 Uiso 1 1 calc R . .
C9 C 0.1170(2) 0.85022(12) 0.4604(2) 0.0364(6) Uani 1 1 d . . .
H9A H 0.1077 0.8903 0.4373 0.055 Uiso 1 1 calc R . .
H9B H 0.1280 0.8259 0.4098 0.055 Uiso 1 1 calc R . .
H9C H 0.1800 0.8472 0.5255 0.055 Uiso 1 1 calc R . .
C10 C -0.0807(2) 0.83459(13) 0.36930(18) 0.0367(6) Uani 1 1 d . . .
H10A H -0.1472 0.8221 0.3750 0.055 Uiso 1 1 calc R . .
H10B H -0.0672 0.8100 0.3204 0.055 Uiso 1 1 calc R . .
H10C H -0.0888 0.8746 0.3458 0.055 Uiso 1 1 calc R . .
C11 C -0.11796(18) 0.62054(11) 0.43989(19) 0.0310(5) Uani 1 1 d . . .
C12 C -0.2098(2) 0.64606(14) 0.3465(2) 0.0423(7) Uani 1 1 d . . .
H12A H -0.1811 0.6596 0.2979 0.063 Uiso 1 1 calc R . .
H12B H -0.2424 0.6784 0.3675 0.063 Uiso 1 1 calc R . .
H12C H -0.2649 0.6165 0.3143 0.063 Uiso 1 1 calc R . .
C13 C -0.0698(2) 0.56999(12) 0.4026(2) 0.0389(6) Uani 1 1 d . . .
H13A H -0.1277 0.5433 0.3630 0.058 Uiso 1 1 calc R . .
H13B H -0.0163 0.5498 0.4613 0.058 Uiso 1 1 calc R . .
H13C H -0.0347 0.5848 0.3598 0.058 Uiso 1 1 calc R . .
C14 C -0.1681(2) 0.59908(14) 0.5132(3) 0.0426(7) Uani 1 1 d . . .
H14A H -0.2078 0.6306 0.5277 0.064 Uiso 1 1 calc R . .
H14B H -0.1104 0.5859 0.5769 0.064 Uiso 1 1 calc R . .
H14C H -0.2177 0.5672 0.4815 0.064 Uiso 1 1 calc R . .
C15 C 0.30970(14) 0.86842(7) 0.85977(13) 0.0139(3) Uani 1 1 d . . .
C16 C 0.22224(15) 0.90131(7) 0.86098(14) 0.0159(3) Uani 1 1 d . . .
C17 C 0.23667(16) 0.96052(8) 0.86471(15) 0.0169(3) Uani 1 1 d . . .
H17 H 0.1810 0.9844 0.8674 0.020 Uiso 1 1 calc R . .
C18 C 0.33096(15) 0.98673(7) 0.86469(14) 0.0163(3) Uani 1 1 d . . .
C19 C 0.34119(17) 1.04777(8) 0.86602(15) 0.0191(3) Uani 1 1 d . . .
H19 H 0.2839 1.0710 0.8670 0.023 Uiso 1 1 calc R . .
C20 C 0.43201(18) 1.07333(8) 0.86590(16) 0.0221(4) Uani 1 1 d . . .
H20 H 0.4380 1.1141 0.8672 0.027 Uiso 1 1 calc R . .
C21 C 0.51700(17) 1.03875(9) 0.86389(17) 0.0225(4) Uani 1 1 d . . .
H21 H 0.5803 1.0565 0.8642 0.027 Uiso 1 1 calc R . .
C22 C 0.50919(16) 0.97971(8) 0.86154(15) 0.0195(3) Uani 1 1 d . . .
H22 H 0.5661 0.9573 0.8577 0.023 Uiso 1 1 calc R . .
C23 C 0.41742(15) 0.95180(7) 0.86478(13) 0.0153(3) Uani 1 1 d . . .
C24 C 0.40734(14) 0.89037(7) 0.86665(14) 0.0146(3) Uani 1 1 d . . .
C25 C 0.49830(15) 0.85124(7) 0.87547(14) 0.0153(3) Uani 1 1 d . . .
C26 C 0.60397(15) 0.85690(8) 0.95495(14) 0.0171(3) Uani 1 1 d . . .
C27 C 0.62861(16) 0.89622(8) 1.03765(15) 0.0197(3) Uani 1 1 d . . .
H27 H 0.5728 0.9193 1.0420 0.024 Uiso 1 1 calc R . .
C28 C 0.73208(18) 0.90101(9) 1.11091(16) 0.0239(4) Uani 1 1 d . . .
H28 H 0.7470 0.9274 1.1654 0.029 Uiso 1 1 calc R . .
C29 C 0.81665(17) 0.86716(10) 1.10616(16) 0.0241(4) Uani 1 1 d . . .
H29 H 0.8885 0.8719 1.1558 0.029 Uiso 1 1 calc R . .
C30 C 0.79483(16) 0.82737(9) 1.02961(16) 0.0231(4) Uani 1 1 d . . .
H30 H 0.8516 0.8040 1.0277 0.028 Uiso 1 1 calc R . .
C31 C 0.68835(15) 0.82079(8) 0.95335(15) 0.0192(3) Uani 1 1 d . . .
C32 C 0.66547(17) 0.77927(9) 0.87584(17) 0.0203(4) Uani 1 1 d . . .
H32 H 0.7229 0.7560 0.8752 0.024 Uiso 1 1 calc R . .
C33 C 0.56284(15) 0.77099(8) 0.80073(15) 0.0177(3) Uani 1 1 d . . .
C34 C 0.48162(14) 0.80756(8) 0.80537(14) 0.0155(3) Uani 1 1 d . . .
C35 C 0.14760(16) 0.87049(8) 1.02456(15) 0.0182(3) Uani 1 1 d . . .
C36 C 0.23604(18) 0.90255(9) 1.09028(16) 0.0229(4) Uani 1 1 d . . .
H36 H 0.2747 0.9262 1.0627 0.027 Uiso 1 1 calc R . .
C37 C 0.2686(2) 0.90046(11) 1.19578(17) 0.0294(4) Uani 1 1 d . . .
H37 H 0.3288 0.9225 1.2390 0.035 Uiso 1 1 calc R . .
C38 C 0.2128(2) 0.86611(12) 1.23739(18) 0.0323(5) Uani 1 1 d . . .
H38 H 0.2346 0.8648 1.3090 0.039 Uiso 1 1 calc R . .
C39 C 0.1252(2) 0.83380(11) 1.17383(19) 0.0312(5) Uani 1 1 d . . .
H39 H 0.0869 0.8103 1.2020 0.037 Uiso 1 1 calc R . .
C40 C 0.09316(18) 0.83570(10) 1.06856(17) 0.0244(4) Uani 1 1 d . . .
H40 H 0.0335 0.8131 1.0259 0.029 Uiso 1 1 calc R . .
C41 C -0.01838(16) 0.91794(8) 0.81665(16) 0.0193(3) Uani 1 1 d . . .
C42 C -0.10634(18) 0.91206(10) 0.84380(18) 0.0258(4) Uani 1 1 d . . .
H42 H -0.1002 0.8872 0.8982 0.031 Uiso 1 1 calc R . .
C43 C -0.20255(19) 0.94201(12) 0.7925(2) 0.0350(5) Uani 1 1 d . . .
H43 H -0.2611 0.9374 0.8122 0.042 Uiso 1 1 calc R . .
C44 C -0.2129(2) 0.97849(12) 0.7130(2) 0.0377(6) Uani 1 1 d . . .
H44 H -0.2783 0.9991 0.6784 0.045 Uiso 1 1 calc R . .
C45 C -0.1271(2) 0.98475(10) 0.6840(2) 0.0315(5) Uani 1 1 d . . .
H45 H -0.1338 1.0096 0.6294 0.038 Uiso 1 1 calc R . .
C46 C -0.03133(17) 0.95448(9) 0.73532(17) 0.0235(4) Uani 1 1 d . . .
H46 H 0.0265 0.9588 0.7146 0.028 Uiso 1 1 calc R . .
C47 C 0.05954(16) 0.79538(8) 0.83879(15) 0.0179(3) Uani 1 1 d . . .
C48 C 0.11585(17) 0.74786(8) 0.89663(17) 0.0215(4) Uani 1 1 d . . .
H48 H 0.1815 0.7538 0.9546 0.026 Uiso 1 1 calc R . .
C49 C 0.0767(2) 0.69216(9) 0.87013(19) 0.0260(4) Uani 1 1 d . . .
H49 H 0.1154 0.6605 0.9102 0.031 Uiso 1 1 calc R . .
C50 C -0.01920(19) 0.68277(10) 0.7848(2) 0.0306(5) Uani 1 1 d . . .
H50 H -0.0461 0.6448 0.7670 0.037 Uiso 1 1 calc R . .
C51 C -0.07501(19) 0.72862(10) 0.7261(2) 0.0277(4) Uani 1 1 d . . .
H51 H -0.1398 0.7222 0.6674 0.033 Uiso 1 1 calc R . .
C52 C -0.03606(17) 0.78474(9) 0.75324(17) 0.0222(4) Uani 1 1 d . . .
H52 H -0.0753 0.8161 0.7127 0.027 Uiso 1 1 calc R . .
C53 C 0.41249(17) 0.69264(9) 0.60472(16) 0.0206(4) Uani 1 1 d . . .
C54 C 0.3910(2) 0.63395(11) 0.59563(18) 0.0303(5) Uani 1 1 d . . .
H54 H 0.4406 0.6084 0.6434 0.036 Uiso 1 1 calc R . .
C55 C 0.2982(3) 0.61167(13) 0.5180(2) 0.0405(6) Uani 1 1 d . . .
H55 H 0.2859 0.5713 0.5126 0.049 Uiso 1 1 calc R . .
C56 C 0.2250(2) 0.64828(15) 0.4494(2) 0.0383(6) Uani 1 1 d . . .
H56 H 0.1612 0.6333 0.3972 0.046 Uiso 1 1 calc R . .
C57 C 0.2439(2) 0.70767(14) 0.4560(2) 0.0359(6) Uani 1 1 d . . .
H57 H 0.1937 0.7331 0.4083 0.043 Uiso 1 1 calc R . .
C58 C 0.33740(19) 0.72893(11) 0.53350(18) 0.0279(4) Uani 1 1 d . . .
H58 H 0.3504 0.7692 0.5380 0.034 Uiso 1 1 calc R . .
C59 C 0.63329(16) 0.65477(8) 0.75731(16) 0.0196(3) Uani 1 1 d . . .
C60 C 0.62360(19) 0.62840(10) 0.84127(18) 0.0262(4) Uani 1 1 d . . .
H60 H 0.5769 0.6446 0.8688 0.031 Uiso 1 1 calc R . .
C61 C 0.6818(2) 0.57878(11) 0.8843(2) 0.0321(5) Uani 1 1 d . . .
H61 H 0.6747 0.5614 0.9411 0.039 Uiso 1 1 calc R . .
C62 C 0.7502(2) 0.55454(10) 0.8447(2) 0.0338(5) Uani 1 1 d . . .
H62 H 0.7902 0.5208 0.8747 0.041 Uiso 1 1 calc R . .
C63 C 0.7603(2) 0.57939(10) 0.7617(2) 0.0317(5) Uani 1 1 d . . .
H63 H 0.8064 0.5626 0.7340 0.038 Uiso 1 1 calc R . .
C64 C 0.70249(19) 0.62924(9) 0.71865(19) 0.0259(4) Uani 1 1 d . . .
H64 H 0.7102 0.6463 0.6619 0.031 Uiso 1 1 calc R . .
C65 C 0.60646(16) 0.75627(8) 0.61204(16) 0.0197(3) Uani 1 1 d . . .
C66 C 0.58873(19) 0.73194(9) 0.51726(18) 0.0260(4) Uani 1 1 d . . .
H66 H 0.5480 0.6974 0.4971 0.031 Uiso 1 1 calc R . .
C67 C 0.6290(2) 0.75692(11) 0.45198(19) 0.0290(4) Uani 1 1 d . . .
H67 H 0.6166 0.7393 0.3886 0.035 Uiso 1 1 calc R . .
C68 C 0.6875(2) 0.80776(11) 0.4800(2) 0.0313(5) Uani 1 1 d . . .
H68 H 0.7144 0.8254 0.4355 0.038 Uiso 1 1 calc R . .
C69 C 0.7067(2) 0.83309(10) 0.5744(2) 0.0298(5) Uani 1 1 d . . .
H69 H 0.7470 0.8678 0.5940 0.036 Uiso 1 1 calc R . .
C70 C 0.66651(18) 0.80722(9) 0.63959(18) 0.0244(4) Uani 1 1 d . . .
H70 H 0.6801 0.8245 0.7035 0.029 Uiso 1 1 calc R . .
C71 C 0.12979(18) 0.55012(8) 0.80561(19) 0.0240(4) Uani 1 1 d . . .
C72 C 0.0362(2) 0.51669(10) 0.7602(3) 0.0349(6) Uani 1 1 d . . .
H72 H -0.0004 0.5142 0.6883 0.042 Uiso 1 1 calc R . .
C73 C -0.0022(2) 0.48690(11) 0.8237(3) 0.0470(8) Uani 1 1 d . . .
H73 H -0.0658 0.4642 0.7940 0.056 Uiso 1 1 calc R . .
C74 C 0.0489(3) 0.48968(12) 0.9258(3) 0.0513(9) Uani 1 1 d . . .
H74 H 0.0202 0.4698 0.9670 0.062 Uiso 1 1 calc R . .
C75 C 0.1438(3) 0.52164(12) 0.9715(3) 0.0429(7) Uani 1 1 d . . .
H75 H 0.1808 0.5227 1.0435 0.051 Uiso 1 1 calc R . .
C76 C 0.1839(2) 0.55204(10) 0.9110(2) 0.0302(5) Uani 1 1 d . . .
H76 H 0.2482 0.5741 0.9417 0.036 Uiso 1 1 calc R . .
C77 C 0.26353(17) 0.53266(8) 0.70180(17) 0.0220(4) Uani 1 1 d . . .
C78 C 0.2156(2) 0.49332(10) 0.6229(2) 0.0291(4) Uani 1 1 d . . .
H78 H 0.1403 0.4954 0.5813 0.035 Uiso 1 1 calc R . .
C79 C 0.2787(2) 0.45089(11) 0.6054(2) 0.0391(6) Uani 1 1 d . . .
H79 H 0.2468 0.4247 0.5505 0.047 Uiso 1 1 calc R . .
C80 C 0.3870(3) 0.44679(14) 0.6670(3) 0.0537(9) Uani 1 1 d . . .
H80 H 0.4295 0.4177 0.6547 0.064 Uiso 1 1 calc R . .
C81 C 0.4343(2) 0.48473(13) 0.7469(3) 0.0505(9) Uani 1 1 d . . .
H81 H 0.5089 0.4812 0.7899 0.061 Uiso 1 1 calc R . .
C82 C 0.37326(19) 0.52817(10) 0.7650(2) 0.0337(5) Uani 1 1 d . . .
H82 H 0.4060 0.5544 0.8196 0.040 Uiso 1 1 calc R . .
O5 O 0.9241(6) 0.6820(3) 0.0344(8) 0.226(5) Uani 1 1 d . . .
C84 C 0.8841(4) 0.6187(2) 0.1384(4) 0.0698(12) Uani 1 1 d . . .
H84A H 0.8981 0.6184 0.2115 0.084 Uiso 1 1 calc R . .
H84B H 0.8182 0.5957 0.1010 0.084 Uiso 1 1 calc R . .
C83 C 0.8688(6) 0.6766(3) 0.1009(6) 0.108(2) Uani 1 1 d . . .
H83A H 0.8989 0.7041 0.1582 0.129 Uiso 1 1 calc R . .
H83B H 0.7907 0.6848 0.0632 0.129 Uiso 1 1 calc R . .
C86 C 0.9938(4) 0.6293(2) 0.0523(5) 0.0768(14) Uani 1 1 d . . .
H86A H 0.9758 0.6077 -0.0118 0.092 Uiso 1 1 calc R . .
H86B H 1.0714 0.6399 0.0803 0.092 Uiso 1 1 calc R . .
C85 C 0.9694(5) 0.5957(3) 0.1249(6) 0.108(2) Uani 1 1 d . . .
H85A H 0.9524 0.5557 0.1001 0.129 Uiso 1 1 calc R . .
H85B H 1.0333 0.5949 0.1908 0.129 Uiso 1 1 calc R . .
O6 O 0.4114(4) 0.93896(18) 0.4325(3) 0.1011(13) Uani 1 1 d . . .
C87 C 0.4322(6) 0.9000(3) 0.5057(4) 0.103(2) Uani 1 1 d . B .
H87A H 0.4907 0.8745 0.5055 0.124 Uiso 1 1 calc R A 1
H87B H 0.3669 0.8760 0.4895 0.124 Uiso 1 1 calc R A 1
C88A C 0.4636(5) 0.9229(2) 0.6065(3) 0.0753(13) Uani 0.694(13) 1 d PU B 1
H88A H 0.5403 0.9144 0.6500 0.090 Uiso 0.694(13) 1 calc PR B 1
H88B H 0.4173 0.9079 0.6394 0.090 Uiso 0.694(13) 1 calc PR B 1
C89A C 0.4451(10) 0.9877(4) 0.5834(5) 0.087(3) Uani 0.694(13) 1 d PU B 1
H89A H 0.3776 1.0005 0.5882 0.104 Uiso 0.694(13) 1 calc PR B 1
H89B H 0.5063 1.0104 0.6317 0.104 Uiso 0.694(13) 1 calc PR B 1
C90A C 0.4373(13) 0.9941(4) 0.4809(6) 0.107(4) Uani 0.694(13) 1 d PU B 1
H90A H 0.5068 1.0081 0.4820 0.128 Uiso 0.694(13) 1 calc PR B 1
H90B H 0.3802 1.0223 0.4433 0.128 Uiso 0.694(13) 1 calc PR B 1
C88B C 0.4636(5) 0.9229(2) 0.6065(3) 0.0753(13) Uani 0.306(13) 1 d PU B 2
H88C H 0.5357 0.9414 0.6321 0.090 Uiso 0.306(13) 1 calc PR B 2
H88D H 0.4621 0.8933 0.6554 0.090 Uiso 0.306(13) 1 calc PR B 2
C89B C 0.373(2) 0.9667(10) 0.5822(14) 0.090(6) Uani 0.306(13) 1 d PU B 2
H89C H 0.3119 0.9505 0.5956 0.108 Uiso 0.306(13) 1 calc PR B 2
H89D H 0.3987 1.0021 0.6231 0.108 Uiso 0.306(13) 1 calc PR B 2
C90B C 0.339(3) 0.9786(8) 0.4732(13) 0.111(9) Uani 0.306(13) 1 d PU B 2
H90C H 0.3500 1.0198 0.4627 0.134 Uiso 0.306(13) 1 calc PR B 2
H90D H 0.2612 0.9695 0.4354 0.134 Uiso 0.306(13) 1 calc PR B 2
C91A C 0.3109(7) 0.6237(4) 0.2419(6) 0.123(3) Uani 0.526(5) 1 d PU C 1
H91A H 0.2419 0.6033 0.2215 0.184 Uiso 0.526(5) 1 calc PR C 1
H91B H 0.3314 0.6399 0.3101 0.184 Uiso 0.526(5) 1 calc PR C 1
H91C H 0.3669 0.5968 0.2425 0.184 Uiso 0.526(5) 1 calc PR C 1
C92A C 0.2982(6) 0.6761(4) 0.1601(6) 0.0556(15) Uani 0.526(5) 1 d PU C 1
H92A H 0.2777 0.6600 0.0912 0.067 Uiso 0.526(5) 1 calc PR C 1
H92B H 0.2404 0.7029 0.1580 0.067 Uiso 0.526(5) 1 calc PR C 1
C93A C 0.4124(4) 0.71067(18) 0.1949(4) 0.0716(11) Uani 0.526(5) 1 d PU C 1
H93A H 0.4457 0.7132 0.2701 0.086 Uiso 0.526(5) 1 calc PR C 1
H93B H 0.4617 0.6880 0.1739 0.086 Uiso 0.526(5) 1 calc PR C 1
C94A C 0.4038(5) 0.7686(3) 0.1534(9) 0.078(3) Uani 0.526(5) 1 d PU C 1
H94A H 0.3337 0.7696 0.0935 0.094 Uiso 0.526(5) 1 calc PR C 1
H94B H 0.3957 0.7943 0.2047 0.094 Uiso 0.526(5) 1 calc PR C 1
C95A C 0.4742(5) 0.7949(2) 0.1242(5) 0.0475(16) Uani 0.526(5) 1 d PDU C 1
H95A H 0.4368 0.8136 0.0571 0.057 Uiso 0.526(5) 1 calc PR C 1
H95B H 0.5284 0.7674 0.1205 0.057 Uiso 0.526(5) 1 calc PR C 1
C96A C 0.5240(14) 0.8368(7) 0.2028(11) 0.135(5) Uani 0.526(5) 1 d PDU C 1
H96A H 0.5782 0.8585 0.1884 0.203 Uiso 0.526(5) 1 calc PR C 1
H96B H 0.5590 0.8173 0.2686 0.203 Uiso 0.526(5) 1 calc PR C 1
H96C H 0.4687 0.8632 0.2052 0.203 Uiso 0.526(5) 1 calc PR C 1
C91B C 0.3109(7) 0.6237(4) 0.2419(6) 0.123(3) Uani 0.474(5) 1 d PU C 2
H91D H 0.2654 0.6165 0.2789 0.184 Uiso 0.474(5) 1 calc PR C 2
H91E H 0.3776 0.6012 0.2725 0.184 Uiso 0.474(5) 1 calc PR C 2
H91F H 0.2718 0.6124 0.1705 0.184 Uiso 0.474(5) 1 calc PR C 2
C92B C 0.3430(13) 0.6974(5) 0.2484(11) 0.097(3) Uani 0.474(5) 1 d PU C 2
H92C H 0.2753 0.7200 0.2179 0.117 Uiso 0.474(5) 1 calc PR C 2
H92D H 0.3804 0.7089 0.3206 0.117 Uiso 0.474(5) 1 calc PR C 2
C93B C 0.4124(4) 0.71067(18) 0.1949(4) 0.0716(11) Uani 0.474(5) 1 d PU C 2
H93C H 0.3897 0.7506 0.1728 0.086 Uiso 0.474(5) 1 calc PR C 2
H93D H 0.3769 0.6874 0.1324 0.086 Uiso 0.474(5) 1 calc PR C 2
C94B C 0.5436(7) 0.7120(3) 0.2042(6) 0.0559(18) Uani 0.474(5) 1 d PU C 2
H94C H 0.5909 0.7080 0.2774 0.067 Uiso 0.474(5) 1 calc PR C 2
H94D H 0.5531 0.6764 0.1709 0.067 Uiso 0.474(5) 1 calc PR C 2
C95B C 0.5941(7) 0.7639(2) 0.1617(4) 0.0530(19) Uani 0.474(5) 1 d PDU C 2
H95C H 0.6553 0.7496 0.1472 0.064 Uiso 0.474(5) 1 calc PR C 2
H95D H 0.5385 0.7798 0.0982 0.064 Uiso 0.474(5) 1 calc PR C 2
C96B C 0.6330(10) 0.8100(6) 0.2438(8) 0.109(4) Uani 0.474(5) 1 d PDU C 2
H96D H 0.6631 0.8423 0.2202 0.163 Uiso 0.474(5) 1 calc PR C 2
H96E H 0.6888 0.7939 0.3059 0.163 Uiso 0.474(5) 1 calc PR C 2
H96F H 0.5719 0.8234 0.2581 0.163 Uiso 0.474(5) 1 calc PR C 2

loop_
_atom_site_aniso_label
_atom_site_aniso_U_11
_atom_site_aniso_U_22
_atom_site_aniso_U_33
_atom_site_aniso_U_23
_atom_site_aniso_U_13
_atom_site_aniso_U_12
Pd1 0.01371(5) 0.01086(4) 0.01344(5) -0.00051(5) 0.00440(4) -0.00065(5)
P1 0.01111(18) 0.01113(17) 0.01583(18) -0.00040(14) 0.00451(15) -0.00041(14)
P2 0.0179(2) 0.01216(18) 0.0227(2) -0.00274(16) 0.00940(18) -0.00250(16)
Si1 0.0148(2) 0.01247(19) 0.0203(2) -0.00001(16) 0.00867(18) 0.00061(16)
Si2 0.0158(2) 0.0154(2) 0.0223(2) -0.00293(18) 0.01030(19) -0.00123(17)
Cl1 0.0267(2) 0.0256(2) 0.01704(19) 0.00235(16) 0.00264(17) 0.00669(18)
O1 0.0127(6) 0.0149(5) 0.0207(6) 0.0035(5) 0.0037(5) 0.0001(4)
O2 0.0202(7) 0.0160(6) 0.0263(7) -0.0061(5) 0.0058(6) -0.0048(5)
O3 0.0160(6) 0.0101(5) 0.0180(6) -0.0008(4) 0.0076(5) -0.0016(4)
O4 0.0121(5) 0.0152(5) 0.0176(6) -0.0012(4) 0.0050(5) -0.0019(4)
C1 0.0130(7) 0.0161(6) 0.0153(7) -0.0015(5) 0.0064(6) -0.0007(6)
C2 0.0135(7) 0.0190(8) 0.0139(7) 0.0003(6) 0.0056(6) 0.0003(6)
C3 0.0170(8) 0.0272(9) 0.0136(7) 0.0012(6) 0.0052(6) 0.0050(7)
C4 0.0172(9) 0.0330(10) 0.0160(8) -0.0037(7) 0.0012(7) 0.0047(7)
C5 0.0153(8) 0.0291(11) 0.0197(8) -0.0096(7) 0.0025(6) 0.0002(6)
C6 0.0160(8) 0.0202(8) 0.0200(8) -0.0053(6) 0.0067(7) -0.0004(6)
C7 0.0258(10) 0.0303(10) 0.0183(8) 0.0077(7) 0.0091(7) 0.0092(8)
C8 0.0263(10) 0.0243(9) 0.0231(9) 0.0060(7) 0.0080(8) 0.0072(8)
C9 0.0383(13) 0.0384(13) 0.0428(13) 0.0221(11) 0.0271(11) 0.0118(10)
C10 0.0419(14) 0.0424(14) 0.0197(9) 0.0085(9) 0.0063(9) 0.0170(11)
C11 0.0175(9) 0.0353(11) 0.0326(11) -0.0174(9) 0.0025(8) -0.0022(8)
C12 0.0240(11) 0.0465(15) 0.0377(13) -0.0210(12) -0.0067(10) 0.0023(10)
C13 0.0296(12) 0.0381(13) 0.0368(13) -0.0212(11) 0.0010(10) 0.0012(10)
C14 0.0241(11) 0.0493(16) 0.0531(17) -0.0201(13) 0.0142(11) -0.0173(11)
C15 0.0155(7) 0.0105(6) 0.0152(7) 0.0000(5) 0.0058(6) -0.0002(5)
C16 0.0156(7) 0.0129(7) 0.0193(8) -0.0001(6) 0.0073(6) 0.0000(6)
C17 0.0178(8) 0.0125(7) 0.0212(8) 0.0006(6) 0.0089(7) 0.0006(6)
C18 0.0175(8) 0.0119(7) 0.0175(7) 0.0012(6) 0.0049(6) -0.0003(6)
C19 0.0212(9) 0.0117(7) 0.0206(8) 0.0010(6) 0.0046(7) -0.0002(6)
C20 0.0259(9) 0.0131(7) 0.0210(8) 0.0018(6) 0.0030(7) -0.0033(7)
C21 0.0202(9) 0.0166(8) 0.0274(9) -0.0001(7) 0.0061(7) -0.0074(7)
C22 0.0165(8) 0.0166(7) 0.0234(8) 0.0003(6) 0.0061(7) -0.0028(6)
C23 0.0172(8) 0.0113(6) 0.0168(7) -0.0003(5) 0.0062(6) -0.0015(6)
C24 0.0148(7) 0.0116(6) 0.0172(7) -0.0011(5) 0.0064(6) -0.0005(5)
C25 0.0136(7) 0.0138(7) 0.0185(7) -0.0003(6) 0.0065(6) -0.0002(6)
C26 0.0144(7) 0.0159(7) 0.0186(7) -0.0003(6) 0.0045(6) -0.0007(6)
C27 0.0182(8) 0.0170(8) 0.0207(8) -0.0026(6) 0.0046(7) -0.0006(6)
C28 0.0227(10) 0.0231(9) 0.0196(9) -0.0038(7) 0.0020(7) -0.0033(7)
C29 0.0173(8) 0.0270(9) 0.0222(9) -0.0010(7) 0.0022(7) -0.0035(7)
C30 0.0138(8) 0.0266(9) 0.0252(9) 0.0004(7) 0.0040(7) 0.0004(7)
C31 0.0145(8) 0.0197(8) 0.0220(8) -0.0013(6) 0.0061(7) -0.0011(6)
C32 0.0147(8) 0.0211(8) 0.0253(9) -0.0026(7) 0.0083(7) 0.0009(7)
C33 0.0140(7) 0.0169(7) 0.0233(8) -0.0029(6) 0.0088(6) -0.0011(6)
C34 0.0118(7) 0.0161(7) 0.0183(7) -0.0004(6) 0.0058(6) -0.0014(6)
C35 0.0187(8) 0.0171(7) 0.0209(8) 0.0010(6) 0.0102(7) 0.0034(6)
C36 0.0238(9) 0.0230(9) 0.0230(9) -0.0014(7) 0.0108(8) -0.0018(7)
C37 0.0287(11) 0.0365(12) 0.0218(9) -0.0030(8) 0.0092(8) -0.0007(9)
C38 0.0361(12) 0.0422(13) 0.0216(9) 0.0019(9) 0.0149(9) 0.0031(10)
C39 0.0327(12) 0.0375(12) 0.0305(11) 0.0066(9) 0.0202(10) -0.0003(9)
C40 0.0229(9) 0.0279(9) 0.0268(9) -0.0002(7) 0.0147(8) -0.0027(7)
C41 0.0167(8) 0.0152(7) 0.0255(9) -0.0018(6) 0.0081(7) 0.0020(6)
C42 0.0201(9) 0.0279(10) 0.0312(10) -0.0022(8) 0.0121(8) 0.0021(8)
C43 0.0180(10) 0.0412(13) 0.0465(14) -0.0098(11) 0.0138(10) 0.0022(9)
C44 0.0195(10) 0.0336(12) 0.0491(15) -0.0032(11) 0.0028(10) 0.0084(9)
C45 0.0253(10) 0.0237(10) 0.0364(12) 0.0046(9) 0.0031(9) 0.0037(8)
C46 0.0214(9) 0.0185(8) 0.0285(9) 0.0007(7) 0.0081(8) 0.0015(7)
C47 0.0179(8) 0.0143(7) 0.0247(9) -0.0002(6) 0.0121(7) -0.0005(6)
C48 0.0232(9) 0.0158(8) 0.0286(9) 0.0008(7) 0.0139(8) 0.0000(7)
C49 0.0345(11) 0.0136(7) 0.0395(11) 0.0023(7) 0.0248(10) 0.0026(7)
C50 0.0326(10) 0.0187(10) 0.0502(13) -0.0102(9) 0.0268(10) -0.0093(8)
C51 0.0234(10) 0.0228(9) 0.0380(11) -0.0084(8) 0.0135(9) -0.0049(8)
C52 0.0211(9) 0.0195(8) 0.0270(9) -0.0029(7) 0.0108(8) -0.0021(7)
C53 0.0196(9) 0.0219(8) 0.0238(9) -0.0062(6) 0.0123(7) -0.0045(6)
C54 0.0364(12) 0.0275(11) 0.0256(10) -0.0047(8) 0.0112(9) -0.0134(9)
C55 0.0488(16) 0.0411(14) 0.0312(12) -0.0118(10) 0.0157(12) -0.0259(12)
C56 0.0277(12) 0.0605(18) 0.0272(11) -0.0179(12) 0.0116(10) -0.0142(12)
C57 0.0243(11) 0.0505(16) 0.0297(12) -0.0120(11) 0.0077(9) 0.0026(10)
C58 0.0211(10) 0.0325(11) 0.0293(10) -0.0065(9) 0.0093(8) 0.0021(8)
C59 0.0191(8) 0.0159(7) 0.0270(9) -0.0022(7) 0.0126(7) -0.0015(6)
C60 0.0288(10) 0.0259(10) 0.0287(10) 0.0018(8) 0.0164(9) 0.0019(8)
C61 0.0398(14) 0.0253(10) 0.0305(11) 0.0062(9) 0.0136(10) 0.0009(9)
C62 0.0336(12) 0.0201(9) 0.0433(13) 0.0048(9) 0.0111(10) 0.0008(8)
C63 0.0324(12) 0.0207(9) 0.0477(14) 0.0016(9) 0.0221(11) 0.0052(8)
C64 0.0278(10) 0.0179(8) 0.0396(12) 0.0021(8) 0.0214(9) 0.0030(7)
C65 0.0200(8) 0.0156(7) 0.0265(9) 0.0011(6) 0.0126(7) 0.0000(6)
C66 0.0296(11) 0.0244(10) 0.0296(10) -0.0024(7) 0.0179(9) -0.0040(8)
C67 0.0327(11) 0.0303(10) 0.0300(10) 0.0030(8) 0.0190(9) 0.0003(9)
C68 0.0320(12) 0.0313(11) 0.0365(12) 0.0108(9) 0.0197(10) -0.0014(9)
C69 0.0278(11) 0.0231(9) 0.0386(12) 0.0059(8) 0.0137(9) -0.0047(8)
C70 0.0222(9) 0.0206(8) 0.0312(10) -0.0010(7) 0.0116(8) -0.0028(7)
C71 0.0264(10) 0.0132(7) 0.0401(11) 0.0021(7) 0.0213(9) 0.0024(7)
C72 0.0280(11) 0.0186(9) 0.0646(17) 0.0057(10) 0.0255(12) -0.0003(8)
C73 0.0346(13) 0.0215(10) 0.098(3) 0.0170(13) 0.0409(16) 0.0047(9)
C74 0.063(2) 0.0301(12) 0.091(3) 0.0286(15) 0.063(2) 0.0184(13)
C75 0.0626(19) 0.0312(12) 0.0527(16) 0.0177(12) 0.0417(16) 0.0157(12)
C76 0.0423(13) 0.0195(9) 0.0391(12) 0.0072(8) 0.0272(11) 0.0053(9)
C77 0.0239(9) 0.0140(7) 0.0313(10) -0.0059(7) 0.0145(8) -0.0033(7)
C78 0.0292(11) 0.0217(9) 0.0369(12) -0.0122(8) 0.0140(9) -0.0034(8)
C79 0.0399(14) 0.0267(11) 0.0552(16) -0.0211(11) 0.0240(13) -0.0038(10)
C80 0.0366(14) 0.0396(15) 0.092(3) -0.0338(16) 0.0331(16) -0.0021(12)
C81 0.0214(11) 0.0377(14) 0.089(2) -0.0309(16) 0.0192(14) -0.0022(10)
C82 0.0212(10) 0.0238(10) 0.0552(15) -0.0176(10) 0.0145(10) -0.0039(8)
O5 0.259(7) 0.157(5) 0.409(11) 0.183(7) 0.287(9) 0.143(5)
C84 0.070(3) 0.078(3) 0.075(3) 0.023(2) 0.044(2) -0.011(2)
C83 0.122(5) 0.089(4) 0.144(5) 0.054(4) 0.087(4) 0.012(4)
C86 0.073(3) 0.057(2) 0.107(4) 0.028(2) 0.043(3) 0.018(2)
C85 0.076(3) 0.119(5) 0.138(5) 0.075(4) 0.053(4) 0.017(3)
O6 0.152(4) 0.085(3) 0.0552(19) -0.0026(17) 0.031(2) -0.002(3)
C87 0.119(5) 0.119(5) 0.047(2) 0.006(3) 0.008(3) 0.043(4)
C88A 0.104(4) 0.071(3) 0.0454(19) 0.0104(18) 0.025(2) 0.025(3)
C89A 0.116(7) 0.080(4) 0.047(3) -0.007(3) 0.015(4) 0.043(5)
C90A 0.170(10) 0.073(5) 0.060(4) 0.021(4) 0.029(5) 0.015(6)
C88B 0.104(4) 0.071(3) 0.0454(19) 0.0104(18) 0.025(2) 0.025(3)
C89B 0.082(10) 0.095(11) 0.063(8) -0.019(8) -0.001(8) 0.016(8)
C90B 0.155(17) 0.047(7) 0.066(9) -0.005(6) -0.022(9) 0.039(9)
C91A 0.153(6) 0.136(5) 0.128(5) -0.014(4) 0.108(5) -0.044(5)
C92A 0.060(3) 0.043(3) 0.073(4) -0.010(3) 0.037(3) -0.009(3)
C93A 0.094(3) 0.048(2) 0.064(2) 0.0001(17) 0.023(2) -0.005(2)
C94A 0.036(3) 0.043(3) 0.156(8) 0.061(4) 0.039(4) 0.021(2)
C95A 0.042(3) 0.034(3) 0.070(4) 0.026(3) 0.027(3) 0.000(2)
C96A 0.144(11) 0.139(11) 0.147(11) -0.005(8) 0.085(9) -0.035(8)
C91B 0.153(6) 0.136(5) 0.128(5) -0.014(4) 0.108(5) -0.044(5)
C92B 0.165(9) 0.065(5) 0.113(7) 0.022(5) 0.109(7) 0.022(6)
C93B 0.094(3) 0.048(2) 0.064(2) 0.0001(17) 0.023(2) -0.005(2)
C94B 0.065(4) 0.049(4) 0.045(3) -0.001(3) 0.014(3) 0.028(3)
C95B 0.106(5) 0.033(3) 0.034(3) 0.032(2) 0.043(3) 0.038(3)
C96B 0.062(6) 0.197(10) 0.060(6) -0.015(7) 0.017(5) -0.036(7)

loop_
_atom_type_symbol
_atom_type_description
_atom_type_scat_dispersion_real
_atom_type_scat_dispersion_imag
_atom_type_scat_source
C C 0.0033 0.0016 'International Tables Vol C Tables 4.2.6.8 and 6.1.1.4'
H H 0.0000 0.0000 'International Tables Vol C Tables 4.2.6.8 and 6.1.1.4'
O O 0.0106 0.0060 'International Tables Vol C Tables 4.2.6.8 and 6.1.1.4'
Si Si 0.0817 0.0704 'International Tables Vol C Tables 4.2.6.8 and 6.1.1.4'
P P 0.1023 0.0942 'International Tables Vol C Tables 4.2.6.8 and 6.1.1.4'
Cl Cl 0.1484 0.1585 'International Tables Vol C Tables 4.2.6.8 and 6.1.1.4'
Pd Pd -0.9988 1.0072 'International Tables Vol C Tables 4.2.6.8 and 6.1.1.4'

loop_
_geom_angle_atom_site_label_1
_geom_angle_atom_site_label_2
_geom_angle_atom_site_label_3
_geom_angle
C1 Pd1 P1 79.97(5)
C1 Pd1 P2 80.05(5)
P1 Pd1 P2 159.973(19)
C1 Pd1 Cl1 177.50(5)
P1 Pd1 Cl1 100.266(18)
P2 Pd1 Cl1 99.757(19)
O3 P1 O1 107.15(7)
O3 P1 O4 102.61(7)
O1 P1 O4 96.03(7)
O3 P1 Pd1 115.32(5)
O1 P1 Pd1 106.54(5)
O4 P1 Pd1 126.40(5)
O2 P2 C77 104.03(9)
O2 P2 C71 102.94(10)
C77 P2 C71 101.70(9)
O2 P2 Pd1 105.80(6)
C77 P2 Pd1 118.25(7)
C71 P2 Pd1 121.89(7)
C47 Si1 C16 118.54(8)
C47 Si1 C35 105.99(9)
C16 Si1 C35 105.44(9)
C47 Si1 C41 106.16(9)
C16 Si1 C41 109.23(9)
C35 Si1 C41 111.48(9)
C59 Si2 C65 110.20(9)
C59 Si2 C53 107.76(9)
C65 Si2 C53 104.70(9)
C59 Si2 C33 106.59(9)
C65 Si2 C33 106.73(9)
C53 Si2 C33 120.66(9)
C2 O1 P1 114.58(12)
C6 O2 P2 114.90(12)
C15 O3 P1 121.19(11)
C34 O4 P1 117.62(12)
C6 C1 C2 117.90(17)
C6 C1 Pd1 121.41(14)
C2 C1 Pd1 120.65(13)
C3 C2 C1 123.65(18)
C3 C2 O1 118.71(17)
C1 C2 O1 117.63(16)
C2 C3 C4 114.69(19)
C2 C3 C7 122.51(18)
C4 C3 C7 122.80(18)
C5 C4 C3 125.49(18)
C5 C4 H4 117.3
C3 C4 H4 117.3
C4 C5 C6 115.50(18)
C4 C5 C11 121.78(19)
C6 C5 C11 122.6(2)
C1 C6 C5 122.51(19)
C1 C6 O2 117.77(17)
C5 C6 O2 119.72(17)
C8 C7 C10 107.80(18)
C8 C7 C3 110.63(16)
C10 C7 C3 111.4(2)
C8 C7 C9 109.4(2)
C10 C7 C9 107.2(2)
C3 C7 C9 110.31(18)
C7 C8 H8A 109.5
C7 C8 H8B 109.5
H8A C8 H8B 109.5
C7 C8 H8C 109.5
H8A C8 H8C 109.5
H8B C8 H8C 109.5
C7 C9 H9A 109.5
C7 C9 H9B 109.5
H9A C9 H9B 109.5
C7 C9 H9C 109.5
H9A C9 H9C 109.5
H9B C9 H9C 109.5
C7 C10 H10A 109.5
C7 C10 H10B 109.5
H10A C10 H10B 109.5
C7 C10 H10C 109.5
H10A C10 H10C 109.5
H10B C10 H10C 109.5
C12 C11 C5 111.7(2)
C12 C11 C13 107.3(2)
C5 C11 C13 110.95(19)
C12 C11 C14 107.3(2)
C5 C11 C14 108.74(19)
C13 C11 C14 110.8(2)
C11 C12 H12A 109.5
C11 C12 H12B 109.5
H12A C12 H12B 109.5
C11 C12 H12C 109.5
H12A C12 H12C 109.5
H12B C12 H12C 109.5
C11 C13 H13A 109.5
C11 C13 H13B 109.5
H13A C13 H13B 109.5
C11 C13 H13C 109.5
H13A C13 H13C 109.5
H13B C13 H13C 109.5
C11 C14 H14A 109.5
C11 C14 H14B 109.5
H14A C14 H14B 109.5
C11 C14 H14C 109.5
H14A C14 H14C 109.5
H14B C14 H14C 109.5
C24 C15 O3 118.31(15)
C24 C15 C16 125.44(16)
O3 C15 C16 116.13(15)
C17 C16 C15 115.52(17)
C17 C16 Si1 118.91(14)
C15 C16 Si1 124.54(13)
C16 C17 C18 122.68(17)
C16 C17 H17 118.7
C18 C17 H17 118.7
C17 C18 C23 119.72(16)
C17 C18 C19 120.77(17)
C23 C18 C19 119.50(17)
C20 C19 C18 121.04(19)
C20 C19 H19 119.5
C18 C19 H19 119.5
C19 C20 C21 119.54(18)
C19 C20 H20 120.2
C21 C20 H20 120.2
C22 C21 C20 120.85(19)
C22 C21 H21 119.6
C20 C21 H21 119.6
C21 C22 C23 120.99(19)
C21 C22 H22 119.5
C23 C22 H22 119.5
C22 C23 C18 118.00(16)
C22 C23 C24 123.13(17)
C18 C23 C24 118.87(16)
C15 C24 C23 117.47(16)
C15 C24 C25 120.81(15)
C23 C24 C25 121.72(16)
C34 C25 C26 117.69(16)
C34 C25 C24 120.03(16)
C26 C25 C24 122.28(16)
C31 C26 C27 118.26(17)
C31 C26 C25 118.74(17)
C27 C26 C25 122.98(17)
C28 C27 C26 120.74(18)
C28 C27 H27 119.6
C26 C27 H27 119.6
C27 C28 C29 120.74(19)
C27 C28 H28 119.6
C29 C28 H28 119.6
C30 C29 C28 119.93(19)
C30 C29 H29 120.0
C28 C29 H29 120.0
C29 C30 C31 120.72(19)
C29 C30 H30 119.6
C31 C30 H30 119.6
C32 C31 C30 120.77(19)
C32 C31 C26 119.75(18)
C30 C31 C26 119.48(18)
C33 C32 C31 122.71(18)
C33 C32 H32 118.6
C31 C32 H32 118.6
C32 C33 C34 115.65(17)
C32 C33 Si2 117.02(14)
C34 C33 Si2 126.88(14)
C25 C34 O4 117.88(16)
C25 C34 C33 125.23(17)
O4 C34 C33 116.80(16)
C36 C35 C40 117.55(18)
C36 C35 Si1 122.35(15)
C40 C35 Si1 120.06(16)
C37 C36 C35 121.3(2)
C37 C36 H36 119.3
C35 C36 H36 119.3
C38 C37 C36 120.0(2)
C38 C37 H37 120.0
C36 C37 H37 120.0
C39 C38 C37 119.7(2)
C39 C38 H38 120.2
C37 C38 H38 120.2
C38 C39 C40 120.2(2)
C38 C39 H39 119.9
C40 C39 H39 119.9
C39 C40 C35 121.2(2)
C39 C40 H40 119.4
C35 C40 H40 119.4
C46 C41 C42 117.43(19)
C46 C41 Si1 123.82(16)
C42 C41 Si1 118.43(16)
C43 C42 C41 121.3(2)
C43 C42 H42 119.3
C41 C42 H42 119.3
C44 C43 C42 120.1(2)
C44 C43 H43 119.9
C42 C43 H43 119.9
C43 C44 C45 119.7(2)
C43 C44 H44 120.2
C45 C44 H44 120.2
C46 C45 C44 119.9(2)
C46 C45 H45 120.1
C44 C45 H45 120.1
C45 C46 C41 121.5(2)
C45 C46 H46 119.2
C41 C46 H46 119.2
C52 C47 C48 117.81(18)
C52 C47 Si1 121.06(15)
C48 C47 Si1 120.87(16)
C49 C48 C47 120.9(2)
C49 C48 H48 119.5
C47 C48 H48 119.5
C48 C49 C50 120.1(2)
C48 C49 H49 120.0
C50 C49 H49 120.0
C51 C50 C49 120.0(2)
C51 C50 H50 120.0
C49 C50 H50 120.0
C50 C51 C52 119.9(2)
C50 C51 H51 120.0
C52 C51 H51 120.0
C47 C52 C51 121.2(2)
C47 C52 H52 119.4
C51 C52 H52 119.4
C54 C53 C58 117.5(2)
C54 C53 Si2 119.66(18)
C58 C53 Si2 121.90(16)
C53 C54 C55 121.7(3)
C53 C54 H54 119.2
C55 C54 H54 119.2
C56 C55 C54 119.8(3)
C56 C55 H55 120.1
C54 C55 H55 120.1
C55 C56 C57 120.2(3)
C55 C56 H56 119.9
C57 C56 H56 119.9
C58 C57 C56 119.0(3)
C58 C57 H57 120.5
C56 C57 H57 120.5
C57 C58 C53 121.8(2)
C57 C58 H58 119.1
C53 C58 H58 119.1
C64 C59 C60 117.84(19)
C64 C59 Si2 121.54(16)
C60 C59 Si2 120.52(15)
C61 C60 C59 120.6(2)
C61 C60 H60 119.7
C59 C60 H60 119.7
C62 C61 C60 120.3(2)
C62 C61 H61 119.9
C60 C61 H61 119.9
C63 C62 C61 120.1(2)
C63 C62 H62 119.9
C61 C62 H62 119.9
C62 C63 C64 119.7(2)
C62 C63 H63 120.1
C64 C63 H63 120.1
C63 C64 C59 121.4(2)
C63 C64 H64 119.3
C59 C64 H64 119.3
C70 C65 C66 117.79(19)
C70 C65 Si2 123.44(16)
C66 C65 Si2 118.77(15)
C67 C66 C65 121.9(2)
C67 C66 H66 119.0
C65 C66 H66 119.0
C68 C67 C66 119.5(2)
C68 C67 H67 120.2
C66 C67 H67 120.2
C67 C68 C69 119.9(2)
C67 C68 H68 120.1
C69 C68 H68 120.1
C70 C69 C68 119.9(2)
C70 C69 H69 120.0
C68 C69 H69 120.0
C69 C70 C65 120.9(2)
C69 C70 H70 119.5
C65 C70 H70 119.5
C76 C71 C72 120.1(2)
C76 C71 P2 119.33(18)
C72 C71 P2 120.5(2)
C71 C72 C73 118.3(3)
C71 C72 H72 120.9
C73 C72 H72 120.9
C74 C73 C72 121.6(3)
C74 C73 H73 119.2
C72 C73 H73 119.2
C73 C74 C75 120.3(2)
C73 C74 H74 119.8
C75 C74 H74 119.8
C76 C75 C74 119.7(3)
C76 C75 H75 120.2
C74 C75 H75 120.2
C75 C76 C71 119.9(3)
C75 C76 H76 120.0
C71 C76 H76 120.0
C82 C77 C78 120.0(2)
C82 C77 P2 118.48(16)
C78 C77 P2 121.43(17)
C79 C78 C77 119.7(2)
C79 C78 H78 120.2
C77 C78 H78 120.2
C80 C79 C78 120.3(2)
C80 C79 H79 119.9
C78 C79 H79 119.9
C79 C80 C81 120.3(2)
C79 C80 H80 119.8
C81 C80 H80 119.8
C80 C81 C82 120.5(3)
C80 C81 H81 119.7
C82 C81 H81 119.7
C81 C82 C77 119.2(2)
C81 C82 H82 120.4
C77 C82 H82 120.4
C83 O5 C86 106.0(4)
C85 C84 C83 108.5(4)
C85 C84 H84A 110.0
C83 C84 H84A 110.0
C85 C84 H84B 110.0
C83 C84 H84B 110.0
H84A C84 H84B 108.4
C84 C83 O5 107.3(5)
C84 C83 H83A 110.3
O5 C83 H83A 110.3
C84 C83 H83B 110.3
O5 C83 H83B 110.3
H83A C83 H83B 108.5
C85 C86 O5 104.5(5)
C85 C86 H86A 110.8
O5 C86 H86A 110.8
C85 C86 H86B 110.8
O5 C86 H86B 110.8
H86A C86 H86B 108.9
C84 C85 C86 110.4(5)
C84 C85 H85A 109.6
C86 C85 H85A 109.6
C84 C85 H85B 109.6
C86 C85 H85B 109.6
H85A C85 H85B 108.1
C87 O6 C90A 107.0(5)
C87 O6 C90B 93.7(9)
C90A O6 C90B 51.6(9)
O6 C87 C88A 115.3(6)
O6 C87 H87A 108.4
C88A C87 H87A 108.4
O6 C87 H87B 108.4
C88A C87 H87B 108.4
H87A C87 H87B 107.5
C87 C88A C89A 100.9(4)
C87 C88A H88A 111.6
C89A C88A H88A 111.6
C87 C88A H88B 111.6
C89A C88A H88B 111.6
H88A C88A H88B 109.4
C90A C89A C88A 105.0(6)
C90A C89A H89A 110.7
C88A C89A H89A 110.7
C90A C89A H89B 110.7
C88A C89A H89B 110.7
H89A C89A H89B 108.8
C89A C90A O6 107.9(7)
C89A C90A H90A 110.1
O6 C90A H90A 110.1
C89A C90A H90B 110.1
O6 C90A H90B 110.1
H90A C90A H90B 108.4
C90B C89B H89C 111.0
C90B C89B H89D 111.0
H89C C89B H89D 109.0
C89B C90B O6 108.0(13)
C89B C90B H90C 110.1
O6 C90B H90C 110.1
C89B C90B H90D 110.1
O6 C90B H90D 110.1
H90C C90B H90D 108.4
C92A C91A H91A 109.5
C92A C91A H91B 109.5
H91A C91A H91B 109.5
C92A C91A H91C 109.5
H91A C91A H91C 109.5
H91B C91A H91C 109.5
C93A C92A C91A 109.5(6)
C93A C92A H92A 109.8
C91A C92A H92A 109.8
C93A C92A H92B 109.8
C91A C92A H92B 109.8
H92A C92A H92B 108.2
C94A C93A C92A 114.9(5)
C94A C93A H93A 108.5
C92A C93A H93A 108.5
C94A C93A H93B 108.5
C92A C93A H93B 108.5
H93A C93A H93B 107.5
C95A C94A C93A 127.1(6)
C95A C94A H94A 105.5
C93A C94A H94A 105.5
C95A C94A H94B 105.5
C93A C94A H94B 105.5
H94A C94A H94B 106.1
C94A C95A C96A 103.2(9)
C94A C95A H95A 111.1
C96A C95A H95A 111.1
C94A C95A H95B 111.1
C96A C95A H95B 111.1
H95A C95A H95B 109.1
C95A C96A H96A 109.5
C95A C96A H96B 109.5
H96A C96A H96B 109.5
C95A C96A H96C 109.5
H96A C96A H96C 109.5
H96B C96A H96C 109.5
H92C C92B H92D 107.9
C95B C94B H94C 106.3
C95B C94B H94D 106.3
H94C C94B H94D 106.4
C96B C95B C94B 107.3(7)
C96B C95B H95C 110.3
C94B C95B H95C 110.3
C96B C95B H95D 110.3
C94B C95B H95D 110.3
H95C C95B H95D 108.5
C95B C96B H96D 109.5
C95B C96B H96E 109.5
H96D C96B H96E 109.5
C95B C96B H96F 109.5
H96D C96B H96F 109.5
H96E C96B H96F 109.5

loop_
_geom_bond_atom_site_label_1
_geom_bond_atom_site_label_2
_geom_bond_distance
Pd1 C1 2.0045(18)
Pd1 P1 2.2442(4)
Pd1 P2 2.2631(5)
Pd1 Cl1 2.3591(5)
P1 O3 1.5951(14)
P1 O1 1.6034(14)
P1 O4 1.6097(14)
P2 O2 1.6289(16)
P2 C77 1.804(2)
P2 C71 1.814(2)
Si1 C47 1.8745(19)
Si1 C16 1.8853(19)
Si1 C35 1.887(2)
Si1 C41 1.890(2)
Si2 C59 1.870(2)
Si2 C65 1.879(2)
Si2 C53 1.883(2)
Si2 C33 1.8896(19)
O1 C2 1.408(2)
O2 C6 1.405(3)
O3 C15 1.410(2)
O4 C34 1.407(2)
C1 C6 1.393(3)
C1 C2 1.395(3)
C2 C3 1.388(3)
C3 C4 1.407(3)
C3 C7 1.540(3)
C4 C5 1.395(3)
C4 H4 0.9500
C5 C6 1.403(3)
C5 C11 1.541(3)
C7 C8 1.533(3)
C7 C10 1.538(3)
C7 C9 1.544(3)
C8 H8A 0.9800
C8 H8B 0.9800
C8 H8C 0.9800
C9 H9A 0.9800
C9 H9B 0.9800
C9 H9C 0.9800
C10 H10A 0.9800
C10 H10B 0.9800
C10 H10C 0.9800
C11 C12 1.531(4)
C11 C13 1.543(3)
C11 C14 1.551(4)
C12 H12A 0.9800
C12 H12B 0.9800
C12 H12C 0.9800
C13 H13A 0.9800
C13 H13B 0.9800
C13 H13C 0.9800
C14 H14A 0.9800
C14 H14B 0.9800
C14 H14C 0.9800
C15 C24 1.382(2)
C15 C16 1.415(2)
C16 C17 1.388(2)
C17 C18 1.414(3)
C17 H17 0.9500
C18 C23 1.424(3)
C18 C19 1.425(2)
C19 C20 1.366(3)
C19 H19 0.9500
C20 C21 1.413(3)
C20 H20 0.9500
C21 C22 1.376(3)
C21 H21 0.9500
C22 C23 1.419(3)
C22 H22 0.9500
C23 C24 1.436(2)
C24 C25 1.494(2)
C25 C34 1.384(2)
C25 C26 1.428(3)
C26 C31 1.425(3)
C26 C27 1.428(3)
C27 C28 1.373(3)
C27 H27 0.9500
C28 C29 1.414(3)
C28 H28 0.9500
C29 C30 1.375(3)
C29 H29 0.9500
C30 C31 1.421(3)
C30 H30 0.9500
C31 C32 1.411(3)
C32 C33 1.383(3)
C32 H32 0.9500
C33 C34 1.413(3)
C35 C36 1.401(3)
C35 C40 1.406(3)
C36 C37 1.399(3)
C36 H36 0.9500
C37 C38 1.391(4)
C37 H37 0.9500
C38 C39 1.387(4)
C38 H38 0.9500
C39 C40 1.397(3)
C39 H39 0.9500
C40 H40 0.9500
C41 C46 1.398(3)
C41 C42 1.403(3)
C42 C43 1.394(3)
C42 H42 0.9500
C43 C44 1.385(4)
C43 H43 0.9500
C44 C45 1.393(4)
C44 H44 0.9500
C45 C46 1.393(3)
C45 H45 0.9500
C46 H46 0.9500
C47 C52 1.398(3)
C47 C48 1.407(3)
C48 C49 1.392(3)
C48 H48 0.9500
C49 C50 1.394(4)
C49 H49 0.9500
C50 C51 1.378(4)
C50 H50 0.9500
C51 C52 1.402(3)
C51 H51 0.9500
C52 H52 0.9500
C53 C54 1.390(3)
C53 C58 1.396(3)
C54 C55 1.397(4)
C54 H54 0.9500
C55 C56 1.373(5)
C55 H55 0.9500
C56 C57 1.400(4)
C56 H56 0.9500
C57 C58 1.394(4)
C57 H57 0.9500
C58 H58 0.9500
C59 C64 1.401(3)
C59 C60 1.408(3)
C60 C61 1.392(3)
C60 H60 0.9500
C61 C62 1.390(4)
C61 H61 0.9500
C62 C63 1.383(4)
C62 H62 0.9500
C63 C64 1.394(3)
C63 H63 0.9500
C64 H64 0.9500
C65 C70 1.400(3)
C65 C66 1.404(3)
C66 C67 1.391(3)
C66 H66 0.9500
C67 C68 1.388(4)
C67 H67 0.9500
C68 C69 1.404(4)
C68 H68 0.9500
C69 C70 1.397(3)
C69 H69 0.9500
C70 H70 0.9500
C71 C76 1.392(4)
C71 C72 1.401(3)
C72 C73 1.404(4)
C72 H72 0.9500
C73 C74 1.347(6)
C73 H73 0.9500
C74 C75 1.395(5)
C74 H74 0.9500
C75 C76 1.391(3)
C75 H75 0.9500
C76 H76 0.9500
C77 C82 1.395(3)
C77 C78 1.396(3)
C78 C79 1.394(3)
C78 H78 0.9500
C79 C80 1.373(5)
C79 H79 0.9500
C80 C81 1.382(4)
C80 H80 0.9500
C81 C82 1.394(3)
C81 H81 0.9500
C82 H82 0.9500
O5 C83 1.441(7)
O5 C86 1.504(6)
C84 C85 1.356(8)
C84 C83 1.434(8)
C84 H84A 0.9900
C84 H84B 0.9900
C83 H83A 0.9900
C83 H83B 0.9900
C86 C85 1.447(7)
C86 H86A 0.9900
C86 H86B 0.9900
C85 H85A 0.9900
C85 H85B 0.9900
O6 C87 1.330(7)
O6 C90A 1.433(11)
O6 C90B 1.62(3)
C87 C88A 1.437(7)
C87 H87A 0.9900
C87 H87B 0.9900
C88A C89A 1.541(9)
C88A H88A 0.9900
C88A H88B 0.9900
C89A C90A 1.443(11)
C89A H89A 0.9900
C89A H89B 0.9900
C90A H90A 0.9900
C90A H90B 0.9900
C89B C90B 1.47(3)
C89B H89C 0.9900
C89B H89D 0.9900
C90B H90C 0.9900
C90B H90D 0.9900
C91A C92A 1.654(11)
C91A H91A 0.9800
C91A H91B 0.9800
C91A H91C 0.9800
C92A C93A 1.630(8)
C92A H92A 0.9900
C92A H92B 0.9900
C93A C94A 1.458(7)
C93A H93A 0.9900
C93A H93B 0.9900
C94A C95A 1.337(8)
C94A H94A 0.9900
C94A H94B 0.9900
C95A C96A 1.437(9)
C95A H95A 0.9900
C95A H95B 0.9900
C96A H96A 0.9800
C96A H96B 0.9800
C96A H96C 0.9800
C92B H92C 0.9900
C92B H92D 0.9900
C94B C95B 1.624(11)
C94B H94C 0.9900
C94B H94D 0.9900
C95B C96B 1.521(9)
C95B H95C 0.9900
C95B H95D 0.9900
C96B H96D 0.9800
C96B H96E 0.9800
C96B H96F 0.9800

loop_
_geom_torsion_atom_site_label_1
_geom_torsion_atom_site_label_2
_geom_torsion_atom_site_label_3
_geom_torsion_atom_site_label_4
_geom_torsion
C1 Pd1 P1 O3 124.71(8)
P2 Pd1 P1 O3 128.37(7)
Cl1 Pd1 P1 O3 -52.76(6)
C1 Pd1 P1 O1 5.97(8)
P2 Pd1 P1 O1 9.63(8)
Cl1 Pd1 P1 O1 -171.51(6)
C1 Pd1 P1 O4 -104.84(8)
P2 Pd1 P1 O4 -101.18(8)
Cl1 Pd1 P1 O4 77.69(7)
C1 Pd1 P2 O2 1.15(8)
P1 Pd1 P2 O2 -2.51(9)
Cl1 Pd1 P2 O2 178.62(6)
C1 Pd1 P2 C77 117.13(10)
P1 Pd1 P2 C77 113.47(10)
Cl1 Pd1 P2 C77 -65.40(9)
C1 Pd1 P2 C71 -115.61(10)
P1 Pd1 P2 C71 -119.27(10)
Cl1 Pd1 P2 C71 61.86(9)
O3 P1 O1 C2 -132.48(12)
O4 P1 O1 C2 122.31(13)
Pd1 P1 O1 C2 -8.52(13)
C77 P2 O2 C6 -127.80(14)
C71 P2 O2 C6 126.42(15)
Pd1 P2 O2 C6 -2.51(15)
O1 P1 O3 C15 -59.12(15)
O4 P1 O3 C15 41.35(15)
Pd1 P1 O3 C15 -177.53(11)
O3 P1 O4 C34 51.06(14)
O1 P1 O4 C34 160.18(13)
Pd1 P1 O4 C34 -84.12(13)
P1 Pd1 C1 C6 179.02(15)
P2 Pd1 C1 C6 0.29(14)
Cl1 Pd1 C1 C6 -85.4(13)
P1 Pd1 C1 C2 -3.19(14)
P2 Pd1 C1 C2 178.08(15)
Cl1 Pd1 C1 C2 92.4(13)
C6 C1 C2 C3 -4.4(3)
Pd1 C1 C2 C3 177.71(14)
C6 C1 C2 O1 176.66(16)
Pd1 C1 C2 O1 -1.2(2)
P1 O1 C2 C3 -172.04(14)
P1 O1 C2 C1 6.9(2)
C1 C2 C3 C4 5.3(3)
O1 C2 C3 C4 -175.84(17)
C1 C2 C3 C7 -175.32(18)
O1 C2 C3 C7 3.6(3)
C2 C3 C4 C5 -1.7(3)
C7 C3 C4 C5 178.9(2)
C3 C4 C5 C6 -2.5(3)
C3 C4 C5 C11 174.0(2)
C2 C1 C6 C5 -0.3(3)
Pd1 C1 C6 C5 177.57(15)
C2 C1 C6 O2 -179.86(17)
Pd1 C1 C6 O2 -2.0(2)
C4 C5 C6 C1 3.5(3)
C11 C5 C6 C1 -173.01(19)
C4 C5 C6 O2 -176.97(18)
C11 C5 C6 O2 6.6(3)
P2 O2 C6 C1 3.0(2)
P2 O2 C6 C5 -176.58(15)
C2 C3 C7 C8 -63.1(3)
C4 C3 C7 C8 116.3(2)
C2 C3 C7 C10 177.04(19)
C4 C3 C7 C10 -3.6(3)
C2 C3 C7 C9 58.1(3)
C4 C3 C7 C9 -122.5(2)
C4 C5 C11 C12 2.4(3)
C6 C5 C11 C12 178.6(2)
C4 C5 C11 C13 122.0(2)
C6 C5 C11 C13 -61.7(3)
C4 C5 C11 C14 -115.8(3)
C6 C5 C11 C14 60.4(3)
P1 O3 C15 C24 -70.68(19)
P1 O3 C15 C16 113.09(16)
C24 C15 C16 C17 3.1(3)
O3 C15 C16 C17 179.05(16)
C24 C15 C16 Si1 -165.03(15)
O3 C15 C16 Si1 10.9(2)
C47 Si1 C16 C17 161.50(15)
C35 Si1 C16 C17 -80.11(17)
C41 Si1 C16 C17 39.81(18)
C47 Si1 C16 C15 -30.7(2)
C35 Si1 C16 C15 87.69(17)
C41 Si1 C16 C15 -152.40(16)
C15 C16 C17 C18 1.6(3)
Si1 C16 C17 C18 170.43(15)
C16 C17 C18 C23 -2.5(3)
C16 C17 C18 C19 178.41(18)
C17 C18 C19 C20 -179.93(19)
C23 C18 C19 C20 1.0(3)
C18 C19 C20 C21 0.3(3)
C19 C20 C21 C22 0.3(3)
C20 C21 C22 C23 -2.3(3)
C21 C22 C23 C18 3.5(3)
C21 C22 C23 C24 -177.42(19)
C17 C18 C23 C22 178.06(18)
C19 C18 C23 C22 -2.8(3)
C17 C18 C23 C24 -1.1(3)
C19 C18 C23 C24 178.08(17)
O3 C15 C24 C23 177.64(15)
C16 C15 C24 C23 -6.5(3)
O3 C15 C24 C25 -2.3(2)
C16 C15 C24 C25 173.58(17)
C22 C23 C24 C15 -173.84(18)
C18 C23 C24 C15 5.2(3)
C22 C23 C24 C25 6.1(3)
C18 C23 C24 C25 -174.89(16)
C15 C24 C25 C34 53.0(2)
C23 C24 C25 C34 -126.86(19)
C15 C24 C25 C26 -126.78(19)
C23 C24 C25 C26 53.3(3)
C34 C25 C26 C31 5.1(3)
C24 C25 C26 C31 -175.09(17)
C34 C25 C26 C27 -173.31(18)
C24 C25 C26 C27 6.5(3)
C31 C26 C27 C28 3.1(3)
C25 C26 C27 C28 -178.45(19)
C26 C27 C28 C29 0.0(3)
C27 C28 C29 C30 -2.5(3)
C28 C29 C30 C31 1.6(3)
C29 C30 C31 C32 -178.8(2)
C29 C30 C31 C26 1.6(3)
C27 C26 C31 C32 176.54(19)
C25 C26 C31 C32 -1.9(3)
C27 C26 C31 C30 -3.9(3)
C25 C26 C31 C30 177.59(18)
C30 C31 C32 C33 179.3(2)
C26 C31 C32 C33 -1.2(3)
C31 C32 C33 C34 0.9(3)
C31 C32 C33 Si2 173.77(17)
C59 Si2 C33 C32 44.08(18)
C65 Si2 C33 C32 -73.68(18)
C53 Si2 C33 C32 167.22(16)
C59 Si2 C33 C34 -143.99(17)
C65 Si2 C33 C34 98.25(18)
C53 Si2 C33 C34 -20.9(2)
C26 C25 C34 O4 177.88(16)
C24 C25 C34 O4 -1.9(2)
C26 C25 C34 C33 -5.7(3)
C24 C25 C34 C33 174.51(17)
P1 O4 C34 C25 -75.54(19)
P1 O4 C34 C33 107.72(16)
C32 C33 C34 C25 2.6(3)
Si2 C33 C34 C25 -169.39(15)
C32 C33 C34 O4 179.11(17)
Si2 C33 C34 O4 7.1(3)
C47 Si1 C35 C36 142.64(16)
C16 Si1 C35 C36 16.14(18)
C41 Si1 C35 C36 -102.28(17)
C47 Si1 C35 C40 -34.98(18)
C16 Si1 C35 C40 -161.48(16)
C41 Si1 C35 C40 80.10(18)
C40 C35 C36 C37 -0.5(3)
Si1 C35 C36 C37 -178.20(17)
C35 C36 C37 C38 -0.1(4)
C36 C37 C38 C39 0.3(4)
C37 C38 C39 C40 0.0(4)
C38 C39 C40 C35 -0.6(4)
C36 C35 C40 C39 0.9(3)
Si1 C35 C40 C39 178.59(18)
C47 Si1 C41 C46 -106.00(18)
C16 Si1 C41 C46 22.9(2)
C35 Si1 C41 C46 139.02(17)
C47 Si1 C41 C42 67.36(18)
C16 Si1 C41 C42 -163.74(16)
C35 Si1 C41 C42 -47.62(19)
C46 C41 C42 C43 -0.7(3)
Si1 C41 C42 C43 -174.53(19)
C41 C42 C43 C44 0.0(4)
C42 C43 C44 C45 0.5(4)
C43 C44 C45 C46 -0.2(4)
C44 C45 C46 C41 -0.6(4)
C42 C41 C46 C45 1.0(3)
Si1 C41 C46 C45 174.47(18)
C16 Si1 C47 C52 -106.99(17)
C35 Si1 C47 C52 134.90(16)
C41 Si1 C47 C52 16.24(19)
C16 Si1 C47 C48 79.00(18)
C35 Si1 C47 C48 -39.11(18)
C41 Si1 C47 C48 -157.77(16)
C52 C47 C48 C49 -0.8(3)
Si1 C47 C48 C49 173.37(16)
C47 C48 C49 C50 0.5(3)
C48 C49 C50 C51 0.4(3)
C49 C50 C51 C52 -0.9(3)
C48 C47 C52 C51 0.3(3)
Si1 C47 C52 C51 -173.86(17)
C50 C51 C52 C47 0.6(3)
C59 Si2 C53 C54 0.4(2)
C65 Si2 C53 C54 117.70(18)
C33 Si2 C53 C54 -122.19(18)
C59 Si2 C53 C58 -168.49(17)
C65 Si2 C53 C58 -51.17(19)
C33 Si2 C53 C58 68.9(2)
C58 C53 C54 C55 0.4(3)
Si2 C53 C54 C55 -169.0(2)
C53 C54 C55 C56 -1.0(4)
C54 C55 C56 C57 1.1(4)
C55 C56 C57 C58 -0.5(4)
C56 C57 C58 C53 -0.1(4)
C54 C53 C58 C57 0.2(3)
Si2 C53 C58 C57 169.29(19)
C65 Si2 C59 C64 -19.7(2)
C53 Si2 C59 C64 94.00(19)
C33 Si2 C59 C64 -135.14(18)
C65 Si2 C59 C60 164.20(17)
C53 Si2 C59 C60 -82.10(19)
C33 Si2 C59 C60 48.76(19)
C64 C59 C60 C61 0.4(3)
Si2 C59 C60 C61 176.65(19)
C59 C60 C61 C62 -0.1(4)
C60 C61 C62 C63 -0.5(4)
C61 C62 C63 C64 0.8(4)
C62 C63 C64 C59 -0.5(4)
C60 C59 C64 C63 -0.1(3)
Si2 C59 C64 C63 -176.31(19)
C59 Si2 C65 C70 -103.38(19)
C53 Si2 C65 C70 140.99(18)
C33 Si2 C65 C70 12.0(2)
C59 Si2 C65 C66 76.39(19)
C53 Si2 C65 C66 -39.24(19)
C33 Si2 C65 C66 -168.25(17)
C70 C65 C66 C67 0.1(3)
Si2 C65 C66 C67 -179.66(19)
C65 C66 C67 C68 -0.8(4)
C66 C67 C68 C69 0.8(4)
C67 C68 C69 C70 -0.3(4)
C68 C69 C70 C65 -0.3(4)
C66 C65 C70 C69 0.4(3)
Si2 C65 C70 C69 -179.80(18)
O2 P2 C71 C76 -158.59(17)
C77 P2 C71 C76 93.86(18)
Pd1 P2 C71 C76 -40.4(2)
O2 P2 C71 C72 24.51(19)
C77 P2 C71 C72 -83.04(19)
Pd1 P2 C71 C72 142.68(15)
C76 C71 C72 C73 1.7(3)
P2 C71 C72 C73 178.53(18)
C71 C72 C73 C74 -0.3(4)
C72 C73 C74 C75 -1.4(4)
C73 C74 C75 C76 1.8(4)
C74 C75 C76 C71 -0.4(4)
C72 C71 C76 C75 -1.3(3)
P2 C71 C76 C75 -178.20(18)
O2 P2 C77 C82 159.0(2)
C71 P2 C77 C82 -94.3(2)
Pd1 P2 C77 C82 42.1(2)
O2 P2 C77 C78 -23.4(2)
C71 P2 C77 C78 83.3(2)
Pd1 P2 C77 C78 -140.30(17)
C82 C77 C78 C79 -2.3(4)
P2 C77 C78 C79 -179.9(2)
C77 C78 C79 C80 1.7(5)
C78 C79 C80 C81 -0.1(6)
C79 C80 C81 C82 -1.0(6)
C80 C81 C82 C77 0.4(5)
C78 C77 C82 C81 1.2(4)
P2 C77 C82 C81 178.8(3)
C85 C84 C83 O5 18.7(9)
C86 O5 C83 C84 -12.6(10)
C83 O5 C86 C85 2.7(10)
C83 C84 C85 C86 -17.3(9)
O5 C86 C85 C84 9.0(9)
C90A O6 C87 C88A 5.1(10)
C90B O6 C87 C88A -45.8(12)
O6 C87 C88A C89A 7.1(9)
C87 C88A C89A C90A -16.2(10)
C88A C89A C90A O6 20.2(12)
C87 O6 C90A C89A -16.2(12)
C90B O6 C90A C89A 64.8(11)
C87 O6 C90B C89B 24.0(19)
C90A O6 C90B C89B -84.8(17)
C91A C92A C93A C94A -159.2(7)
C92A C93A C94A C95A -143.8(10)
C93A C94A C95A C96A -107.4(13)
